data_7000055
loop_
_publ_author_name
'Baker, Murray V.'
'Barnard, Peter J.'
'Brayshaw, Simon K.'
'Hickey, James L.'
'Skelton, Brian W.'
'White, Allan H.'

_publ_section_title
;
 Synthetic, structural and spectroscopic studies of
 (pseudo)halo(1,3-di-tert-butylimidazol-2-ylidine)gold complexes.
;
_journal_issue 1
_journal_name_full 'Dalton transactions (Cambridge, England : 2003)'
_journal_page_first 37
_journal_page_last 43
_journal_paper_doi 10.1039/b412540a
_journal_year 2005
_chemical_formula_moiety 'C12 H20 Au1 N3 Se1'
_chemical_formula_sum 'C12 H20 Au N3 Se'
_chemical_formula_weight 482.24
_space_group_IT_number 2
_symmetry_cell_setting triclinic
_symmetry_space_group_name_Hall '-P 1'
_symmetry_space_group_name_H-M 'P -1'
_audit_creation_date 04-01-01
_audit_creation_method Xtal3.6
_cell_angle_alpha 81.402(3)
_cell_angle_beta 82.135(3)
_cell_angle_gamma 75.279(3)
_cell_formula_units_Z 2
_cell_length_a 7.6181(9)
_cell_length_b 9.8300(10)
_cell_length_c 10.8300(10)
_cell_measurement_reflns_used 4925
_cell_measurement_temperature 150(2)
_cell_measurement_theta_max 32.4
_cell_measurement_theta_min 2.16
_cell_volume 771.42(14)
_computing_cell_refinement 'Siemens SAINT (Siemens, 1995)'
_computing_data_collection 'Siemens SMART (Siemens, 1995)'
_computing_data_reduction 'xtal ADDREF SORTRF'
_computing_molecular_graphics xtal
_computing_publication_material 'xtal BONDLA CIFIO'
_computing_structure_refinement 'xtal CRYLSQ'
_computing_structure_solution xtal
_diffrn_ambient_temperature 150(2)
_diffrn_measured_fraction_theta_full 1.0
_diffrn_measured_fraction_theta_max 1.0
_diffrn_measurement_device_type
;
Bruker SMART CCD diffractometer
;
_diffrn_measurement_method '\w scans'
_diffrn_radiation_detector 'CCD area detector'
_diffrn_radiation_monochromator graphite
_diffrn_radiation_source 'sealed tube'
_diffrn_radiation_type 'Mo K\a'
_diffrn_radiation_wavelength .71073
_diffrn_reflns_av_R_equivalents .072
_diffrn_reflns_av_sigmaI/netI .087
_diffrn_reflns_limit_h_max 11
_diffrn_reflns_limit_h_min -11
_diffrn_reflns_limit_k_max 14
_diffrn_reflns_limit_k_min -14
_diffrn_reflns_limit_l_max 16
_diffrn_reflns_limit_l_min -16
_diffrn_reflns_number 15225
_diffrn_reflns_theta_full 32.2
_diffrn_reflns_theta_max 32.2
_diffrn_reflns_theta_min 1.91
_diffrn_standards_decay_% 0
_diffrn_standards_number 0
_exptl_absorpt_coefficient_mu 11.879
_exptl_absorpt_correction_T_max 1
_exptl_absorpt_correction_T_min .43
_exptl_absorpt_correction_type multi-scan
_exptl_absorpt_process_details
;
SADABS; Sheldrick, 1996
;
_exptl_crystal_colour colourless
_exptl_crystal_density_diffrn 2.076
_exptl_crystal_density_method 'not measured'
_exptl_crystal_description block
_exptl_crystal_F_000 452
_exptl_crystal_size_max .14
_exptl_crystal_size_mid .13
_exptl_crystal_size_min .11
_refine_diff_density_max 6.801
_refine_diff_density_min -4.776
_refine_ls_extinction_method none
_refine_ls_goodness_of_fit_all .959
_refine_ls_goodness_of_fit_ref 1.012
_refine_ls_hydrogen_treatment noref
_refine_ls_matrix_type full
_refine_ls_number_constraints 0
_refine_ls_number_parameters 154
_refine_ls_number_reflns 4222
_refine_ls_number_restraints 0
_refine_ls_R_factor_all .073
_refine_ls_R_factor_gt .056
_refine_ls_shift/su_max .001
_refine_ls_shift/su_mean .0001
_refine_ls_structure_factor_coef F
_refine_ls_weighting_scheme calc
_refine_ls_wR_factor_all .073
_refine_ls_wR_factor_ref .068
_reflns_d_resolution_high .667
_reflns_d_resolution_low 10.628
_reflns_Friedel_coverage 0
_reflns_limit_h_max 11
_reflns_limit_h_min 0
_reflns_limit_k_max 14
_reflns_limit_k_min -13
_reflns_limit_l_max 16
_reflns_limit_l_min -15
_reflns_number_gt 4222
_reflns_number_total 5378
_reflns_threshold_expression 'F    > 4.00 sig(F   )'
_cod_data_source_file b412540a.txt
_cod_data_source_block sb6008
_cod_original_sg_symbol_Hall -p_1
_cod_original_sg_symbol_H-M P_-1
_cod_original_formula_sum 'C12 H20 Au1 N3 Se1'
_cod_database_code 7000055

loop_
_symmetry_equiv_pos_as_xyz
+x,+y,+z
-x,-y,-z

loop_
_atom_site_label
_atom_site_fract_x
_atom_site_fract_y
_atom_site_fract_z
_atom_site_U_iso_or_equiv
_atom_site_adp_type
_atom_site_calc_flag
_atom_site_calc_attached_atom
_atom_site_occupancy
_atom_site_disorder_assembly
_atom_site_disorder_group
Au .73776(4) .94363(3) .27379(3) .0188(2) Uani ? ? 1.00000 ? ?
C1 .9496(10) .7919(8) .2029(7) .017(5) Uani ? ? 1.00000 ? ?
N2 .9701(8) .7554(7) .0849(6) .016(4) Uani ? ? 1.00000 ? ?
C21 .8316(10) .7927(9) -.0065(7) .021(5) Uani ? ? 1.00000 ? ?
C22 .7771(12) .9548(10) -.0416(9) .029(6) Uani ? ? 1.00000 ? ?
C23 .6638(11) .7387(10) .0530(9) .028(6) Uani ? ? 1.00000 ? ?
C24 .9118(12) .7241(11) -.1271(9) .033(7) Uani ? ? 1.00000 ? ?
C3 1.1429(10) .6657(9) .0639(7) .021(5) Uani ? ? 1.00000 ? ?
C4 1.2235(11) .6485(9) .1701(8) .024(5) Uani ? ? 1.00000 ? ?
N5 1.1030(9) .7267(7) .2561(6) .020(4) Uani ? ? 1.00000 ? ?
C51 1.1443(11) .7409(9) .3848(7) .023(5) Uani ? ? 1.00000 ? ?
C52 1.1740(14) .8886(12) .3831(9) .037(7) Uani ? ? 1.00000 ? ?
C53 .9898(14) .7122(12) .4814(9) .038(7) Uani ? ? 1.00000 ? ?
C54 1.3201(15) .6305(13) .4158(9) .041(7) Uani ? ? 1.00000 ? ?
Se .49179(11) 1.12514(9) .35709(8) .0230(5) Uani ? ? 1.00000 ? ?
C .5690(11) 1.2776(9) .2699(8) .025(5) Uani ? ? 1.00000 ? ?
N .6096(12) 1.3790(10) .2191(9) .041(6) Uani ? ? 1.00000 ? ?
H22a .88014 .98899 -.07694 .04600 Uiso ? ? 1.00000 ? ?
H22b .72815 .99884 .03470 .04600 Uiso ? ? 1.00000 ? ?
H22c .68616 .97895 -.09675 .04600 Uiso ? ? 1.00000 ? ?
H23a .69787 .63839 .07551 .04000 Uiso ? ? 1.00000 ? ?
H23b .57288 .76146 -.00212 .04000 Uiso ? ? 1.00000 ? ?
H23c .61487 .78134 .12933 .04000 Uiso ? ? 1.00000 ? ?
H24a .94800 .62307 -.10640 .05100 Uiso ? ? 1.00000 ? ?
H24b 1.01783 .75657 -.16310 .05100 Uiso ? ? 1.00000 ? ?
H24c .82491 .74625 -.18519 .05100 Uiso ? ? 1.00000 ? ?
H3 1.19233 .62506 -.01147 .02700 Uiso ? ? 1.00000 ? ?
H4 1.34374 .59309 .18400 .03100 Uiso ? ? 1.00000 ? ?
H52a 1.27396 .90087 .31988 .05500 Uiso ? ? 1.00000 ? ?
H52b 1.20475 .90037 .46146 .05500 Uiso ? ? 1.00000 ? ?
H52c 1.06834 .95826 .36119 .05500 Uiso ? ? 1.00000 ? ?
H53a .97649 .61802 .47880 .05700 Uiso ? ? 1.00000 ? ?
H53b .87862 .77760 .46251 .05700 Uiso ? ? 1.00000 ? ?
H53c 1.01504 .71970 .56278 .05700 Uiso ? ? 1.00000 ? ?
H54a 1.30353 .53783 .41806 .06000 Uiso ? ? 1.00000 ? ?
H54b 1.35208 .64187 .49492 .06000 Uiso ? ? 1.00000 ? ?
H54c 1.41742 .64367 .35271 .06000 Uiso ? ? 1.00000 ? ?

loop_
_atom_site_aniso_label
_atom_site_aniso_U_11
_atom_site_aniso_U_22
_atom_site_aniso_U_33
_atom_site_aniso_U_12
_atom_site_aniso_U_13
_atom_site_aniso_U_23
Au .02143(14) .01803(16) .01605(14) -.00155(10) -.00058(9) -.00555(10)
C1 .021(3) .014(3) .018(3) -.009(3) -.002(3) .002(3)
N2 .018(3) .015(3) .015(3) -.001(2) .000(2) -.005(2)
C21 .021(3) .023(4) .021(4) -.007(3) -.005(3) -.004(3)
C22 .036(4) .021(4) .028(4) -.006(3) -.010(3) .005(3)
C23 .026(4) .029(5) .031(4) -.011(3) -.002(3) -.005(4)
C24 .031(4) .043(6) .028(4) -.007(4) -.008(3) -.015(4)
C3 .019(3) .023(4) .019(3) .000(3) .002(3) -.010(3)
C4 .026(4) .021(4) .025(4) .001(3) -.001(3) -.012(3)
N5 .023(3) .022(3) .013(3) -.003(2) .001(2) -.005(2)
C51 .031(4) .017(4) .016(3) .001(3) -.004(3) -.003(3)
C52 .048(5) .043(6) .024(4) -.011(5) -.014(4) -.010(4)
C53 .041(5) .047(6) .018(4) -.004(4) .002(3) .002(4)
C54 .045(5) .047(6) .023(4) .009(5) -.012(4) -.007(4)
Se .0234(3) .0229(4) .0205(4) -.0009(3) .0017(3) -.0072(3)
C .031(4) .022(4) .017(4) .004(3) -.000(3) -.007(3)
N .043(5) .031(5) .038(5) -.003(4) .012(4) .002(4)

loop_
_atom_type_symbol
_atom_type_description
_atom_type_oxidation_number
_atom_type_number_in_cell
_atom_type_scat_dispersion_real
_atom_type_scat_dispersion_imag
_atom_type_scat_source
C ? 0 24 .002 .002 'Int Tables Vol IV Tables 2.2B and 2.3.1'
H ? 0 40 0 0 'Int Tables Vol IV Tables 2.2B and 2.3.1'
Au ? 0 2 -2.688 8.798 'Int Tables Vol IV Tables 2.2B and 2.3.1'
N ? 0 6 .004 .003 'Int Tables Vol IV Tables 2.2B and 2.3.1'
Se ? 0 2 -.178 2.223 'Int Tables Vol IV Tables 2.2B and 2.3.1'

loop_
_diffrn_attenuator_code
_diffrn_attenuator_scale
? ?

loop_
_geom_angle_atom_site_label_1
_geom_angle_atom_site_label_2
_geom_angle_atom_site_label_3
_geom_angle_site_symmetry_1
_geom_angle_site_symmetry_2
_geom_angle_site_symmetry_3
_geom_angle
_geom_angle_publ_flag
C1 Au Se . . . 179.0(3) ?
Au C1 N2 . . . 124.9(5) ?
Au C1 N5 . . . 126.7(6) ?
N2 C1 N5 . . . 107.8(6) ?
C1 N2 C21 . . . 127.5(6) ?
C1 N2 C3 . . . 108.5(6) ?
C21 N2 C3 . . . 123.9(7) ?
N2 C21 C22 . . . 110.1(8) ?
N2 C21 C23 . . . 108.8(6) ?
N2 C21 C24 . . . 109.7(6) ?
C22 C21 C23 . . . 110.0(6) ?
C22 C21 C24 . . . 108.2(7) ?
C23 C21 C24 . . . 110.0(8) ?
C21 C22 H22a . . . 110.4 ?
C21 C22 H22b . . . 108.6 ?
C21 C22 H22c . . . 110.3 ?
H22a C22 H22b . . . 108.0 ?
H22a C22 H22c . . . 111.1 ?
H22b C22 H22c . . . 108.4 ?
C21 C23 H23a . . . 109.9 ?
C21 C23 H23b . . . 111.0 ?
C21 C23 H23c . . . 109.6 ?
H23a C23 H23b . . . 109.9 ?
H23a C23 H23c . . . 107.4 ?
H23b C23 H23c . . . 108.9 ?
C21 C24 H24a . . . 109.1 ?
C21 C24 H24b . . . 109.8 ?
C21 C24 H24c . . . 110.4 ?
H24a C24 H24b . . . 108.0 ?
H24a C24 H24c . . . 109.5 ?
H24b C24 H24c . . . 109.9 ?
N2 C3 C4 . . . 106.8(7) ?
N2 C3 H3 . . . 125.8 ?
C4 C3 H3 . . . 127.3 ?
C3 C4 N5 . . . 108.1(7) ?
C3 C4 H4 . . . 126.3 ?
N5 C4 H4 . . . 125.6 ?
C1 N5 C4 . . . 108.7(7) ?
C1 N5 C51 . . . 126.4(6) ?
C4 N5 C51 . . . 124.8(6) ?
N5 C51 C52 . . . 108.2(7) ?
N5 C51 C53 . . . 109.6(8) ?
N5 C51 C54 . . . 108.9(7) ?
C52 C51 C53 . . . 112.5(8) ?
C52 C51 C54 . . . 109.1(9) ?
C53 C51 C54 . . . 108.4(7) ?
C51 C52 H52a . . . 108.8 ?
C51 C52 H52b . . . 110.8 ?
C51 C52 H52c . . . 110.3 ?
H52a C52 H52b . . . 108.4 ?
H52a C52 H52c . . . 108.0 ?
H52b C52 H52c . . . 110.5 ?
C51 C53 H53a . . . 109.3 ?
C51 C53 H53b . . . 109.9 ?
C51 C53 H53c . . . 110.4 ?
H53a C53 H53b . . . 108.4 ?
H53a C53 H53c . . . 108.9 ?
H53b C53 H53c . . . 109.9 ?
C51 C54 H54a . . . 110.2 ?
C51 C54 H54b . . . 109.9 ?
C51 C54 H54c . . . 109.4 ?
H54a C54 H54b . . . 109.6 ?
H54a C54 H54c . . . 109.1 ?
H54b C54 H54c . . . 108.7 ?
Au Se C . . . 97.0(2) ?
Se C N . . . 175.9(8) ?

loop_
_geom_bond_atom_site_label_1
_geom_bond_atom_site_label_2
_geom_bond_site_symmetry_1
_geom_bond_site_symmetry_2
_geom_bond_distance
_geom_bond_publ_flag
Au C1 . . 2.049(7) ?
Au Se . . 2.4142(8) ?
C1 N2 . . 1.357(10) ?
C1 N5 . . 1.342(10) ?
N2 C21 . . 1.486(10) ?
N2 C3 . . 1.396(9) ?
C21 C22 . . 1.543(12) ?
C21 C23 . . 1.532(12) ?
C21 C24 . . 1.539(13) ?
C22 H22a . . .943 ?
C22 H22b . . .975 ?
C22 H22c . . .938 ?
C23 H23a . . .956 ?
C23 H23b . . .939 ?
C23 H23c . . .968 ?
C24 H24a . . .961 ?
C24 H24b . . .956 ?
C24 H24c . . .938 ?
C3 C4 . . 1.345(12) ?
C3 H3 . . .951 ?
C4 N5 . . 1.387(10) ?
C4 H4 . . .959 ?
N5 C51 . . 1.504(11) ?
C51 C52 . . 1.522(15) ?
C51 C53 . . 1.517(13) ?
C51 C54 . . 1.536(13) ?
C52 H52a . . .971 ?
C52 H52b . . .941 ?
C52 H52c . . .947 ?
C53 H53a . . .962 ?
C53 H53b . . .951 ?
C53 H53c . . .945 ?
C54 H54a . . .947 ?
C54 H54b . . .952 ?
C54 H54c . . .958 ?
Se C . . 1.832(9) ?
C N . . 1.157(13) ?

loop_
_geom_torsion_atom_site_label_1
_geom_torsion_atom_site_label_2
_geom_torsion_atom_site_label_3
_geom_torsion_atom_site_label_4
_geom_torsion_site_symmetry_1
_geom_torsion_site_symmetry_2
_geom_torsion_site_symmetry_3
_geom_torsion_site_symmetry_4
_geom_torsion
_geom_torsion_publ_flag
? ? ? ? ? ? ? ? ? ?

loop_
_cod_related_entry_id
_cod_related_entry_database
_cod_related_entry_code
1 ChemSpider 30652562
